data_4026944
loop_
_publ_author_name
'Biao Jiang'
'Lei Han'
'Yong-Le Li'
'Xiao-Long Zhao'
'Yang Lei'
'Dai-Qian Xie'
'John Z. H. Zhang'

_publ_section_title
;
 Combined Theoretical and Experimental Study on High Diastereoselective
 Chirality Transfer Based on [2.2]Paracyclophane Derivative Chiral Reagent
;
_journal_name_full 'Journal of Organic Chemistry'
_journal_page_first 1701
_journal_page_last 1709
_journal_paper_doi 10.1021/jo202186e
_journal_volume 77
_journal_year 2012
_chemical_absolute_configuration ad
_chemical_formula_sum 'C24 H29 N S'
_chemical_formula_weight 363.54
_chemical_name_systematic
; 
 ? 
;
_space_group_IT_number 19
_symmetry_cell_setting orthorhombic
_symmetry_space_group_name_Hall 'P 2ac 2ab'
_symmetry_space_group_name_H-M 'P 21 21 21'
_atom_sites_solution_hydrogens geom
_atom_sites_solution_primary direct
_atom_sites_solution_secondary difmap
_audit_creation_method SHELXL-97
_cell_angle_alpha 90.00
_cell_angle_beta 90.00
_cell_angle_gamma 90.00
_cell_formula_units_Z 4
_cell_length_a 8.3438(12)
_cell_length_b 12.5908(17)
_cell_length_c 19.305(3)
_cell_measurement_reflns_used 1750
_cell_measurement_temperature 293(2)
_cell_measurement_theta_max 38.784
_cell_measurement_theta_min 5.318
_cell_volume 2028.1(5)
_computing_cell_refinement 'Bruker SMART'
_computing_data_collection 'Bruker SMART'
_computing_data_reduction 'Bruker SHELXTL'
_computing_molecular_graphics 'Bruker SHELXTL'
_computing_publication_material 'Bruker SHELXTL'
_computing_structure_refinement 'SHELXL-97 (Sheldrick, 1997)'
_computing_structure_solution 'SHELXS-97 (Sheldrick, 1990)'
_diffrn_ambient_temperature 293(2)
_diffrn_measured_fraction_theta_full 0.999
_diffrn_measured_fraction_theta_max 0.999
_diffrn_measurement_device_type 'CCD area detector'
_diffrn_measurement_method 'phi and omega scans'
_diffrn_radiation_monochromator graphite
_diffrn_radiation_source 'fine-focus sealed tube'
_diffrn_radiation_type MoK\a
_diffrn_radiation_wavelength 0.71073
_diffrn_reflns_av_R_equivalents 0.0925
_diffrn_reflns_av_sigmaI/netI 0.0959
_diffrn_reflns_limit_h_max 10
_diffrn_reflns_limit_h_min -10
_diffrn_reflns_limit_k_max 15
_diffrn_reflns_limit_k_min -16
_diffrn_reflns_limit_l_max 24
_diffrn_reflns_limit_l_min -15
_diffrn_reflns_number 12012
_diffrn_reflns_theta_full 27.00
_diffrn_reflns_theta_max 27.00
_diffrn_reflns_theta_min 1.93
_exptl_absorpt_coefficient_mu 0.167
_exptl_absorpt_correction_T_max 1.00000
_exptl_absorpt_correction_T_min 0.72697
_exptl_absorpt_correction_type empirical
_exptl_crystal_colour colorless
_exptl_crystal_density_diffrn 1.191
_exptl_crystal_F_000 784
_exptl_crystal_size_max 0.476
_exptl_crystal_size_mid 0.263
_exptl_crystal_size_min 0.209
_refine_diff_density_max 0.228
_refine_diff_density_min -0.157
_refine_diff_density_rms 0.033
_refine_ls_abs_structure_details 'Flack H D (1983), Acta Cryst. A39, 876-881'
_refine_ls_abs_structure_Flack -0.03(10)
_refine_ls_extinction_method none
_refine_ls_goodness_of_fit_ref 0.848
_refine_ls_hydrogen_treatment mixed
_refine_ls_matrix_type full
_refine_ls_number_parameters 258
_refine_ls_number_reflns 4414
_refine_ls_number_restraints 0
_refine_ls_restrained_S_all 0.848
_refine_ls_R_factor_all 0.0902
_refine_ls_R_factor_gt 0.0494
_refine_ls_shift/su_max 0.001
_refine_ls_shift/su_mean 0.000
_refine_ls_structure_factor_coef Fsqd
_refine_ls_weighting_details 'calc w=1/[\s^2^(Fo^2^)+(0.0284P)^2^+0.0000P] where P=(Fo^2^+2Fc^2^)/3'
_refine_ls_weighting_scheme calc
_refine_ls_wR_factor_gt 0.0931
_refine_ls_wR_factor_ref 0.1057
_reflns_number_gt 2502
_reflns_number_total 4414
_reflns_threshold_expression >2sigma(I)
_cod_data_source_file jo202186e_si_002.cif
_cod_data_source_block cd24536
_cod_database_code 4026944

loop_
_symmetry_equiv_pos_as_xyz
'x, y, z'
'-x+1/2, -y, z+1/2'
'-x, y+1/2, -z+1/2'
'x+1/2, -y+1/2, -z'

loop_
_atom_site_label
_atom_site_type_symbol
_atom_site_fract_x
_atom_site_fract_y
_atom_site_fract_z
_atom_site_U_iso_or_equiv
_atom_site_adp_type
_atom_site_occupancy
_atom_site_symmetry_multiplicity
_atom_site_calc_flag
_atom_site_refinement_flags
S1 S 0.77561(12) 0.41016(7) 0.57002(4) 0.0806(3) Uani 1 1 d .
N1 N 0.7123(3) 0.35474(14) 0.44178(10) 0.0447(5) Uani 1 1 d .
C1 C 1.0836(4) 0.3411(3) 0.31175(18) 0.0771(10) Uani 1 1 d .
H1A H 1.1580 0.3764 0.2807 0.092 Uiso 1 1 calc R
H1B H 1.1461 0.3047 0.3469 0.092 Uiso 1 1 calc R
C2 C 0.9754(4) 0.4278(3) 0.3481(2) 0.0644(9) Uani 1 1 d .
C3 C 0.8029(3) 0.42189(19) 0.32794(13) 0.0442(6) Uani 1 1 d .
C4 C 0.6862(3) 0.37124(17) 0.36793(12) 0.0387(6) Uani 1 1 d .
C5 C 0.5558(3) 0.3239(2) 0.33686(15) 0.0449(7) Uani 1 1 d .
C6 C 0.5308(3) 0.3312(2) 0.26619(14) 0.0512(8) Uani 1 1 d .
C7 C 0.6219(4) 0.4062(3) 0.23144(17) 0.0599(9) Uani 1 1 d .
C8 C 0.7556(4) 0.4493(2) 0.26132(14) 0.0574(8) Uani 1 1 d .
H8 H 0.8162 0.4982 0.2364 0.069 Uiso 1 1 calc R
C9 C 0.4368(4) 0.2476(3) 0.22761(16) 0.0735(10) Uani 1 1 d .
H9A H 0.3677 0.2823 0.1941 0.088 Uiso 1 1 calc R
H9B H 0.3688 0.2100 0.2602 0.088 Uiso 1 1 calc R
C10 C 0.5459(4) 0.1644(3) 0.18858(16) 0.0682(9) Uani 1 1 d .
H10A H 0.5066 0.0933 0.1981 0.082 Uiso 1 1 calc R
H10B H 0.5377 0.1763 0.1391 0.082 Uiso 1 1 calc R
C11 C 0.7184(4) 0.1712(2) 0.20961(15) 0.0540(7) Uani 1 1 d .
C12 C 0.7689(4) 0.1381(2) 0.27435(15) 0.0587(8) Uani 1 1 d .
H12 H 0.7112 0.0861 0.2977 0.070 Uiso 1 1 calc R
C13 C 0.9037(4) 0.1812(2) 0.30472(16) 0.0592(8) Uani 1 1 d .
H13 H 0.9369 0.1570 0.3479 0.071 Uiso 1 1 calc R
C14 C 0.9904(3) 0.2604(3) 0.27145(17) 0.0597(8) Uani 1 1 d .
C15 C 0.9602(4) 0.2728(3) 0.20148(18) 0.0698(9) Uani 1 1 d .
H15 H 1.0312 0.3120 0.1745 0.084 Uiso 1 1 calc R
C16 C 0.8278(4) 0.2284(2) 0.17114(15) 0.0636(9) Uani 1 1 d .
H16 H 0.8113 0.2370 0.1238 0.076 Uiso 1 1 calc R
C17 C 0.7197(3) 0.43343(19) 0.48857(13) 0.0480(7) Uani 1 1 d .
C18 C 0.6767(4) 0.5457(2) 0.46665(15) 0.0501(7) Uani 1 1 d .
C19 C 0.5447(3) 0.5913(2) 0.51300(15) 0.0560(7) Uani 1 1 d .
H19A H 0.5817 0.5876 0.5606 0.067 Uiso 1 1 calc R
H19B H 0.5325 0.6659 0.5016 0.067 Uiso 1 1 calc R
C20 C 0.3832(4) 0.5412(2) 0.50985(16) 0.0558(8) Uani 1 1 d .
C21 C 0.3243(4) 0.4904(3) 0.45421(17) 0.0778(10) Uani 1 1 d .
H21A H 0.2198 0.4646 0.4548 0.093 Uiso 1 1 calc R
H21B H 0.3879 0.4811 0.4151 0.093 Uiso 1 1 calc R
C22 C 0.8252(4) 0.6188(2) 0.46900(18) 0.0845(11) Uani 1 1 d .
H22A H 0.8696 0.6184 0.5149 0.127 Uiso 1 1 calc R
H22B H 0.7944 0.6898 0.4568 0.127 Uiso 1 1 calc R
H22C H 0.9041 0.5935 0.4367 0.127 Uiso 1 1 calc R
C23 C 0.2823(5) 0.5552(3) 0.57056(18) 0.1010(12) Uani 1 1 d .
H23A H 0.1819 0.5197 0.5634 0.151 Uiso 1 1 calc R
H23B H 0.2635 0.6296 0.5780 0.151 Uiso 1 1 calc R
H23C H 0.3349 0.5257 0.6104 0.151 Uiso 1 1 calc R
C24 C 0.7347(4) 0.24421(19) 0.46383(13) 0.0675(9) Uani 1 1 d .
H24A H 0.8448 0.2331 0.4764 0.101 Uiso 1 1 calc R
H24B H 0.7068 0.1974 0.4265 0.101 Uiso 1 1 calc R
H24C H 0.6673 0.2298 0.5030 0.101 Uiso 1 1 calc R
H2A H 1.023(3) 0.493(2) 0.3343(13) 0.070(10) Uiso 1 1 d .
H2B H 0.982(4) 0.412(2) 0.3980(16) 0.089(11) Uiso 1 1 d .
H5 H 0.489(3) 0.2789(17) 0.3645(11) 0.037(7) Uiso 1 1 d .
H7 H 0.606(3) 0.4139(19) 0.1850(14) 0.054(8) Uiso 1 1 d .
H18 H 0.634(3) 0.5414(16) 0.4199(11) 0.031(6) Uiso 1 1 d .

loop_
_atom_site_aniso_label
_atom_site_aniso_U_11
_atom_site_aniso_U_22
_atom_site_aniso_U_33
_atom_site_aniso_U_23
_atom_site_aniso_U_13
_atom_site_aniso_U_12
S1 0.1106(8) 0.0845(6) 0.0466(4) -0.0029(4) -0.0220(5) 0.0155(6)
N1 0.0561(14) 0.0376(11) 0.0404(12) 0.0029(10) -0.0040(11) -0.0005(11)
C1 0.048(2) 0.096(2) 0.087(2) -0.012(2) -0.0016(18) -0.0025(19)
C2 0.051(2) 0.069(2) 0.073(2) -0.006(2) 0.0065(17) -0.0168(18)
C3 0.0419(16) 0.0421(14) 0.0487(16) -0.0030(13) 0.0036(13) -0.0016(13)
C4 0.0413(16) 0.0357(13) 0.0392(14) 0.0003(11) -0.0025(13) 0.0007(12)
C5 0.0381(17) 0.0474(16) 0.0492(17) -0.0042(14) 0.0055(14) -0.0026(13)
C6 0.0382(17) 0.069(2) 0.0468(18) -0.0113(16) -0.0052(14) 0.0122(15)
C7 0.070(2) 0.071(2) 0.0382(17) 0.0047(18) -0.0051(16) 0.0191(19)
C8 0.068(2) 0.0527(16) 0.0515(17) 0.0102(13) 0.0078(17) 0.0005(16)
C9 0.054(2) 0.094(2) 0.072(2) -0.026(2) -0.0112(17) 0.0058(19)
C10 0.073(2) 0.071(2) 0.061(2) -0.0132(17) -0.0025(17) -0.0148(18)
C11 0.054(2) 0.0548(16) 0.0528(17) -0.0123(14) 0.0065(16) 0.0008(16)
C12 0.071(2) 0.0403(15) 0.065(2) -0.0027(14) 0.0094(18) 0.0068(16)
C13 0.059(2) 0.0586(19) 0.0604(19) -0.0008(16) -0.0059(17) 0.0197(17)
C14 0.0388(18) 0.068(2) 0.072(2) -0.0111(18) 0.0059(16) 0.0081(16)
C15 0.053(2) 0.084(2) 0.072(2) 0.004(2) 0.0195(19) -0.0085(18)
C16 0.064(2) 0.077(2) 0.0499(19) -0.0029(17) 0.0082(17) 0.0034(18)
C17 0.0472(17) 0.0491(15) 0.0477(15) 0.0002(13) -0.0065(14) 0.0013(13)
C18 0.060(2) 0.0435(15) 0.0468(17) -0.0036(13) -0.0079(15) -0.0032(14)
C19 0.060(2) 0.0433(15) 0.0647(18) -0.0082(15) -0.0052(16) 0.0022(15)
C20 0.057(2) 0.0432(16) 0.067(2) 0.0038(15) 0.0029(17) 0.0022(14)
C21 0.076(2) 0.092(2) 0.065(2) 0.0008(19) -0.010(2) -0.024(2)
C22 0.081(2) 0.0568(19) 0.116(3) -0.0091(19) 0.015(2) -0.0206(18)
C23 0.104(3) 0.104(3) 0.094(3) -0.025(2) 0.019(3) -0.034(2)
C24 0.101(3) 0.0455(15) 0.0562(18) 0.0124(14) 0.0026(18) 0.0069(17)

loop_
_atom_type_symbol
_atom_type_description
_atom_type_scat_dispersion_real
_atom_type_scat_dispersion_imag
_atom_type_scat_source
C C 0.0033 0.0016 'International Tables Vol C Tables 4.2.6.8 and 6.1.1.4'
H H 0.0000 0.0000 'International Tables Vol C Tables 4.2.6.8 and 6.1.1.4'
N N 0.0061 0.0033 'International Tables Vol C Tables 4.2.6.8 and 6.1.1.4'
S S 0.1246 0.1234 'International Tables Vol C Tables 4.2.6.8 and 6.1.1.4'

loop_
_geom_angle_atom_site_label_1
_geom_angle_atom_site_label_2
_geom_angle_atom_site_label_3
_geom_angle
C17 N1 C4 124.07(18)
C17 N1 C24 119.9(2)
C4 N1 C24 115.98(19)
C14 C1 C2 113.7(3)
C14 C1 H1A 108.8
C2 C1 H1A 108.8
C14 C1 H1B 108.8
C2 C1 H1B 108.8
H1A C1 H1B 107.7
C3 C2 C1 113.6(3)
C3 C2 H2A 111.7(18)
C1 C2 H2A 103.7(17)
C3 C2 H2B 107.3(19)
C1 C2 H2B 105.4(19)
H2A C2 H2B 115(3)
C8 C3 C4 115.3(3)
C8 C3 C2 120.2(3)
C4 C3 C2 123.4(3)
C5 C4 C3 120.5(2)
C5 C4 N1 118.8(2)
C3 C4 N1 120.1(2)
C4 C5 C6 121.3(3)
C4 C5 H5 118.3(14)
C6 C5 H5 120.0(14)
C5 C6 C7 116.1(3)
C5 C6 C9 121.2(3)
C7 C6 C9 121.5(3)
C8 C7 C6 120.9(3)
C8 C7 H7 119.3(17)
C6 C7 H7 118.0(17)
C7 C8 C3 121.5(3)
C7 C8 H8 119.2
C3 C8 H8 119.2
C6 C9 C10 113.5(2)
C6 C9 H9A 108.9
C10 C9 H9A 108.9
C6 C9 H9B 108.9
C10 C9 H9B 108.9
H9A C9 H9B 107.7
C11 C10 C9 112.8(2)
C11 C10 H10A 109.0
C9 C10 H10A 109.0
C11 C10 H10B 109.0
C9 C10 H10B 109.0
H10A C10 H10B 107.8
C16 C11 C12 116.3(3)
C16 C11 C10 121.3(3)
C12 C11 C10 121.4(3)
C13 C12 C11 120.9(3)
C13 C12 H12 119.5
C11 C12 H12 119.5
C12 C13 C14 120.7(3)
C12 C13 H13 119.7
C14 C13 H13 119.7
C15 C14 C13 116.0(3)
C15 C14 C1 121.7(3)
C13 C14 C1 121.1(3)
C16 C15 C14 121.2(3)
C16 C15 H15 119.4
C14 C15 H15 119.4
C15 C16 C11 121.1(3)
C15 C16 H16 119.5
C11 C16 H16 119.5
N1 C17 C18 119.3(2)
N1 C17 S1 121.21(18)
C18 C17 S1 119.53(19)
C17 C18 C19 110.9(2)
C17 C18 C22 110.9(2)
C19 C18 C22 109.6(2)
C17 C18 H18 107.1(13)
C19 C18 H18 107.3(13)
C22 C18 H18 110.9(12)
C20 C19 C18 117.9(2)
C20 C19 H19A 107.8
C18 C19 H19A 107.8
C20 C19 H19B 107.8
C18 C19 H19B 107.8
H19A C19 H19B 107.2
C21 C20 C23 119.4(3)
C21 C20 C19 124.4(3)
C23 C20 C19 116.1(3)
C20 C21 H21A 120.0
C20 C21 H21B 120.0
H21A C21 H21B 120.0
C18 C22 H22A 109.5
C18 C22 H22B 109.5
H22A C22 H22B 109.5
C18 C22 H22C 109.5
H22A C22 H22C 109.5
H22B C22 H22C 109.5
C20 C23 H23A 109.5
C20 C23 H23B 109.5
H23A C23 H23B 109.5
C20 C23 H23C 109.5
H23A C23 H23C 109.5
H23B C23 H23C 109.5
N1 C24 H24A 109.5
N1 C24 H24B 109.5
H24A C24 H24B 109.5
N1 C24 H24C 109.5
H24A C24 H24C 109.5
H24B C24 H24C 109.5

loop_
_geom_bond_atom_site_label_1
_geom_bond_atom_site_label_2
_geom_bond_distance
S1 C17 1.666(3)
N1 C17 1.342(3)
N1 C4 1.457(3)
N1 C24 1.467(3)
C1 C14 1.498(4)
C1 C2 1.581(5)
C1 H1A 0.9700
C1 H1B 0.9700
C2 C3 1.493(4)
C2 H2A 0.95(3)
C2 H2B 0.99(3)
C3 C8 1.389(3)
C3 C4 1.397(3)
C4 C5 1.378(3)
C5 C6 1.383(3)
C5 H5 0.96(2)
C6 C7 1.386(4)
C6 C9 1.510(4)
C7 C8 1.368(4)
C7 H7 0.91(2)
C8 H8 0.9300
C9 C10 1.579(4)
C9 H9A 0.9700
C9 H9B 0.9700
C10 C11 1.498(4)
C10 H10A 0.9700
C10 H10B 0.9700
C11 C16 1.380(4)
C11 C12 1.383(4)
C12 C13 1.380(4)
C12 H12 0.9300
C13 C14 1.389(4)
C13 H13 0.9300
C14 C15 1.383(4)
C15 C16 1.370(4)
C15 H15 0.9300
C16 H16 0.9300
C17 C18 1.518(3)
C18 C19 1.531(4)
C18 C22 1.545(4)
C18 H18 0.97(2)
C19 C20 1.489(4)
C19 H19A 0.9700
C19 H19B 0.9700
C20 C21 1.343(4)
C20 C23 1.454(4)
C21 H21A 0.9300
C21 H21B 0.9300
C22 H22A 0.9600
C22 H22B 0.9600
C22 H22C 0.9600
C23 H23A 0.9600
C23 H23B 0.9600
C23 H23C 0.9600
C24 H24A 0.9600
C24 H24B 0.9600
C24 H24C 0.9600

loop_
_geom_torsion_atom_site_label_1
_geom_torsion_atom_site_label_2
_geom_torsion_atom_site_label_3
_geom_torsion_atom_site_label_4
_geom_torsion
C14 C1 C2 C3 -7.7(5)
C1 C2 C3 C8 -69.5(4)
C1 C2 C3 C4 98.0(3)
C8 C3 C4 C5 19.0(3)
C2 C3 C4 C5 -149.0(3)
C8 C3 C4 N1 -169.7(2)
C2 C3 C4 N1 22.2(4)
C17 N1 C4 C5 -121.4(3)
C24 N1 C4 C5 59.9(3)
C17 N1 C4 C3 67.2(3)
C24 N1 C4 C3 -111.5(3)
C3 C4 C5 C6 -4.5(4)
N1 C4 C5 C6 -175.8(2)
C4 C5 C6 C7 -13.5(4)
C4 C5 C6 C9 154.2(3)
C5 C6 C7 C8 16.6(4)
C9 C6 C7 C8 -151.1(3)
C6 C7 C8 C3 -1.6(4)
C4 C3 C8 C7 -16.1(4)
C2 C3 C8 C7 152.4(3)
C5 C6 C9 C10 -99.8(3)
C7 C6 C9 C10 67.2(4)
C6 C9 C10 C11 12.1(4)
C9 C10 C11 C16 -96.6(3)
C9 C10 C11 C12 70.9(4)
C16 C11 C12 C13 15.0(4)
C10 C11 C12 C13 -153.1(3)
C11 C12 C13 C14 1.2(4)
C12 C13 C14 C15 -16.2(4)
C12 C13 C14 C1 151.6(3)
C2 C1 C14 C15 92.9(4)
C2 C1 C14 C13 -74.1(4)
C13 C14 C15 C16 15.2(4)
C1 C14 C15 C16 -152.5(3)
C14 C15 C16 C11 1.0(5)
C12 C11 C16 C15 -16.1(4)
C10 C11 C16 C15 152.0(3)
C4 N1 C17 C18 8.6(4)
C24 N1 C17 C18 -172.7(3)
C4 N1 C17 S1 -171.2(2)
C24 N1 C17 S1 7.5(4)
N1 C17 C18 C19 124.7(3)
S1 C17 C18 C19 -55.6(3)
N1 C17 C18 C22 -113.3(3)
S1 C17 C18 C22 66.5(3)
C17 C18 C19 C20 -66.0(3)
C22 C18 C19 C20 171.2(2)
C18 C19 C20 C21 -27.4(4)
C18 C19 C20 C23 156.4(3)
